data_4319253
loop_
_publ_author_name
'Alexander Bilyk'
'Annegret K. Hall'
'Jack M. Harrowfield'
'M. Wais Hosseini'
'Brian W. Skelton'
'Allan H. White'

_publ_contact_author_address
;
   Department of Chemistry
   University of Western Australia
   Nedlands
   Western Australia 6907
   Australia
;
_publ_contact_author_email bws@crystal.uwa.edu.au
_publ_contact_author_fax (+61)_08_9380_1118
_publ_contact_author_name 'Skelton, B. W.'
_publ_contact_author_phone (+61)_08-9380_3481
_publ_section_title
;
 Systematic Structural Coordination Chemistry of
 p-tert-Butyltetrathiacalix[4]arene: 1. Group 1 Elements and Congeners
;
_journal_name_full 'Inorganic Chemistry'
_journal_page_first 672
_journal_page_last 686
_journal_paper_doi 10.1021/ic001008c
_journal_volume 40
_journal_year 2001
_chemical_formula_sum 'C46 H62 N O4 S4'
_chemical_formula_weight 821.27
_space_group_IT_number 2
_symmetry_cell_setting triclinic
_symmetry_space_group_name_Hall '-P 1'
_symmetry_space_group_name_H-M 'P -1'
_cell_angle_alpha 106.402(3)
_cell_angle_beta 100.973(3)
_cell_angle_gamma 110.412(3)
_cell_formula_units_Z 2
_cell_length_a 12.062(3)
_cell_length_b 13.240(3)
_cell_length_c 16.225(4)
_cell_measurement_reflns_used 6784
_cell_measurement_temperature 153
_cell_measurement_theta_max 24.2
_cell_measurement_theta_min 2.8
_cell_volume 2206.1(9)
_computing_cell_refinement 'Siemens SAINT (Siemens, 1995)'
_computing_data_collection 'Siemens SMART (Siemens, 1995)'
_computing_data_reduction 'xtal ADDREF SORTRF'
_computing_molecular_graphics xtal
_computing_publication_material 'xtal BONDLA CIFIO'
_computing_structure_refinement 'xtal CRYLSQ'
_computing_structure_solution xtal
_diffrn_ambient_temperature 153
_diffrn_measurement_device_type
;
Bruker SMART CCD diffractometer
;
_diffrn_measurement_method '\w scans'
_diffrn_radiation_detector 'CCD area detector'
_diffrn_radiation_monochromator graphite
_diffrn_radiation_source 'sealed tube'
_diffrn_radiation_type 'Mo K\a'
_diffrn_radiation_wavelength .71073
_diffrn_reflns_av_R_equivalents .061
_diffrn_reflns_av_sigmaI/netI .114
_diffrn_reflns_limit_h_max 15
_diffrn_reflns_limit_h_min -16
_diffrn_reflns_limit_k_max 16
_diffrn_reflns_limit_k_min -17
_diffrn_reflns_limit_l_max 21
_diffrn_reflns_limit_l_min 0
_diffrn_reflns_number 25220
_diffrn_reflns_theta_max 29.13
_diffrn_reflns_theta_min 1.38
_diffrn_standards_decay_% 0
_exptl_absorpt_coefficient_mu .258
_exptl_absorpt_correction_type none
_exptl_absorpt_process_details
;
 ?                        
;
_exptl_crystal_colour colourless
_exptl_crystal_density_diffrn 1.238
_exptl_crystal_description prism
_exptl_crystal_F_000 884
_exptl_crystal_size_max 0.40
_exptl_crystal_size_mid 0.34
_exptl_crystal_size_min 0.14
_refine_diff_density_max 1.1
_refine_diff_density_min -1.104
_refine_ls_goodness_of_fit_all 1.514
_refine_ls_goodness_of_fit_ref 2.072
_refine_ls_hydrogen_treatment mixed
_refine_ls_matrix_type full
_refine_ls_number_constraints 0
_refine_ls_number_parameters 532
_refine_ls_number_reflns 6922
_refine_ls_number_restraints 0
_refine_ls_R_factor_all .137
_refine_ls_R_factor_gt .089
_refine_ls_shift/su_max .064
_refine_ls_shift/su_mean .005
_refine_ls_structure_factor_coef F
_refine_ls_weighting_scheme calc
_refine_ls_wR_factor_all .106
_refine_ls_wR_factor_ref .103
_reflns_d_resolution_high .73
_reflns_d_resolution_low 14.696
_reflns_Friedel_coverage 0
_reflns_limit_h_max 16
_reflns_limit_h_min 0
_reflns_limit_k_max 16
_reflns_limit_k_min -17
_reflns_limit_l_max 21
_reflns_limit_l_min -21
_reflns_number_gt 6922
_reflns_number_total 10668
_reflns_threshold_expression 'F    > 4.00 sig(F   )'
_cod_data_source_file ic001008c_07.cif
_cod_data_source_block ltet3n
_cod_original_sg_symbol_Hall -p_1
_cod_original_formula_sum 'C46 H62 N1 O4 S4'
_cod_database_code 4319253

loop_
_symmetry_equiv_pos_as_xyz
+x,+y,+z
-x,-y,-z

loop_
_atom_site_label
_atom_site_fract_x
_atom_site_fract_y
_atom_site_fract_z
_atom_site_U_iso_or_equiv
_atom_site_adp_type
_atom_site_calc_flag
_atom_site_calc_attached_atom
_atom_site_occupancy
_atom_site_disorder_assembly
_atom_site_disorder_group
O11 .2103(3) .1588(3) .24113(19) .0255(13) Uani ? ? 1.00000 ? ?
C11 .2389(4) .2322(4) .3258(3) .0223(18) Uani ? ? 1.00000 ? ?
C12 .3028(5) .2164(4) .4009(3) .0241(18) Uani ? ? 1.00000 ? ?
C13 .3321(5) .2922(4) .4889(3) .0265(19) Uani ? ? 1.00000 ? ?
C14 .3012(5) .3854(4) .5090(3) .0247(18) Uani ? ? 1.00000 ? ?
C141 .3379(5) .4685(5) .6073(3) .028(2) Uani ? ? 1.00000 ? ?
C142 .4791(6) .5395(6) .6432(4) .057(3) Uani ? ? 1.00000 ? ?
C143 .2735(6) .5500(5) .6155(3) .038(2) Uani ? ? 1.00000 ? ?
C144 .2974(6) .3957(5) .6647(3) .042(2) Uani ? ? 1.00000 ? ?
C15 .2398(4) .4022(4) .4355(3) .0218(17) Uani ? ? 1.00000 ? ?
C16 .2100(4) .3277(4) .3458(3) .0220(17) Uani ? ? 1.00000 ? ?
S1 .12300(12) .35239(11) .25831(7) .0245(5) Uani ? ? 1.00000 ? ?
O21 .3668(3) .0799(3) .2011(2) .0285(14) Uani ? ? 1.00000 ? ?
C21 .4702(5) .1043(4) .2668(3) .0238(18) Uani ? ? 1.00000 ? ?
C22 .5777(5) .1102(4) .2450(3) .0234(18) Uani ? ? 1.00000 ? ?
C23 .6866(5) .1373(4) .3118(3) .028(2) Uani ? ? 1.00000 ? ?
C24 .6912(5) .1589(5) .4023(3) .032(2) Uani ? ? 1.00000 ? ?
C241 .8132(6) .1881(6) .4740(4) .043(2) Uani ? ? 1.00000 ? ?
C242 .7996(8) .2120(9) .5701(5) .048(4) Uani ? ? .722(12) ? ?
C243 .8321(10) .0713(9) .4530(6) .056(4) Uani ? ? .722(12) ? ?
C244 .9184(10) .2776(14) .4692(9) .082(7) Uani ? ? .722(12) ? ?
C242' .856(3) .326(3) .5461(16) .082(14) Uani ? ? .278(12) ? ?
C243' .798(2) .118(3) .520(2) .071(16) Uani ? ? .278(12) ? ?
C244' .933(3) .206(4) .437(2) .084(16) Uani ? ? .278(12) ? ?
C25 .5817(5) .1493(5) .4224(3) .031(2) Uani ? ? 1.00000 ? ?
C26 .4716(5) .1218(4) .3564(3) .0238(18) Uani ? ? 1.00000 ? ?
S2 .33224(13) .09061(12) .38510(8) .0289(5) Uani ? ? 1.00000 ? ?
O31 .3726(3) .1294(3) .0477(2) .0295(14) Uani ? ? 1.00000 ? ?
C31 .4873(4) .2132(4) .0723(3) .0217(17) Uani ? ? 1.00000 ? ?
C32 .5064(5) .3172(4) .0583(3) .0218(17) Uani ? ? 1.00000 ? ?
C33 .6259(4) .4002(4) .0770(3) .0232(18) Uani ? ? 1.00000 ? ?
C34 .7328(5) .3862(4) .1114(3) .0235(18) Uani ? ? 1.00000 ? ?
C341 .8647(5) .4719(5) .1274(3) .029(2) Uani ? ? 1.00000 ? ?
C342 .9398(5) .5283(5) .2293(4) .043(2) Uani ? ? 1.00000 ? ?
C343 .8654(6) .5674(6) .0925(5) .055(3) Uani ? ? 1.00000 ? ?
C344 .9324(5) .4097(5) .0777(3) .037(2) Uani ? ? 1.00000 ? ?
C35 .7129(5) .2858(4) .1299(3) .0235(18) Uani ? ? 1.00000 ? ?
C36 .5954(5) .2016(4) .1116(3) .0224(18) Uani ? ? 1.00000 ? ?
S3 .57609(13) .07098(11) .13025(8) .0270(5) Uani ? ? 1.00000 ? ?
O41 .2174(4) .2402(3) .1126(2) .0266(14) Uani ? ? 1.00000 ? ?
C41 .2638(4) .3565(4) .1416(3) .0200(17) Uani ? ? 1.00000 ? ?
C42 .2344(4) .4229(4) .2115(3) .0220(17) Uani ? ? 1.00000 ? ?
C43 .2841(5) .5431(4) .2383(3) .0263(19) Uani ? ? 1.00000 ? ?
C44 .3632(5) .6030(4) .1993(3) .0259(18) Uani ? ? 1.00000 ? ?
C441 .4108(5) .7347(5) .2275(3) .032(2) Uani ? ? 1.00000 ? ?
C442 .2987(7) .7635(6) .2073(5) .078(4) Uani ? ? 1.00000 ? ?
C443 .4993(10) .7828(6) .1805(6) .093(5) Uani ? ? 1.00000 ? ?
C444 .4795(7) .7966(5) .3295(4) .059(3) Uani ? ? 1.00000 ? ?
C45 .3923(5) .5361(4) .1308(3) .0247(19) Uani ? ? 1.00000 ? ?
C46 .3438(4) .4158(4) .1019(3) .0221(17) Uani ? ? 1.00000 ? ?
S4 .37569(11) .33750(11) .00712(7) .0231(5) Uani ? ? 1.00000 ? ?
N0 -.0233(5) -.0182(5) .1759(3) .054(2) Uani ? ? 1.00000 ? ?
C011 -.0183(7) -.0320(6) .2675(4) .059(3) Uani ? ? 1.00000 ? ?
C012 -.1326(10) -.1296(8) .2643(6) .110(5) Uani ? ? 1.00000 ? ?
C021 -.0354(7) -.1193(6) .1046(4) .065(3) Uani ? ? 1.00000 ? ?
C022 .0758(7) -.1422(6) .1224(5) .066(3) Uani ? ? 1.00000 ? ?
C031 -.1277(6) .0231(6) .1500(4) .053(3) Uani ? ? 1.00000 ? ?
C032 -.1132(7) .0640(7) .0729(5) .069(4) Uani ? ? 1.00000 ? ?
H13 .37502 .27963 .53761 .07000 Uiso ? ? 1.00000 ? ?
H142a .50201 .59303 .70375 .19300 Uiso ? ? 1.00000 ? ?
H142b .50257 .58214 .60610 .19300 Uiso ? ? 1.00000 ? ?
H142c .51865 .48966 .64219 .19300 Uiso ? ? 1.00000 ? ?
H143a .30104 .60155 .67760 .14400 Uiso ? ? 1.00000 ? ?
H143b .18619 .50627 .59583 .14400 Uiso ? ? 1.00000 ? ?
H143c .29554 .59486 .57980 .14400 Uiso ? ? 1.00000 ? ?
H144a .31097 .44587 .72430 .16500 Uiso ? ? 1.00000 ? ?
H144b .34439 .35156 .66782 .16500 Uiso ? ? 1.00000 ? ?
H144c .21088 .34414 .63733 .16500 Uiso ? ? 1.00000 ? ?
H15 .21690 .46561 .44584 .06600 Uiso ? ? 1.00000 ? ?
H21 .308(5) .102(5) .228(4) .041(16) Uiso ? ? 1.00000 ? ?
H23 .76009 .14082 .29593 .03800 Uiso ? ? 1.00000 ? ?
H242a .87558 .23008 .61308 .06600 Uiso ? ? .722(12) ? ?
H242b .73520 .14431 .56928 .06600 Uiso ? ? .722(12) ? ?
H242c .77711 .27531 .58612 .06600 Uiso ? ? .722(12) ? ?
H243a .90817 .08612 .49556 .08400 Uiso ? ? .722(12) ? ?
H243b .83707 .04655 .39354 .08400 Uiso ? ? .722(12) ? ?
H243c .76442 .01343 .45829 .08400 Uiso ? ? .722(12) ? ?
H244a .98871 .29879 .51814 .12000 Uiso ? ? .722(12) ? ?
H244b .89807 .34658 .48092 .12000 Uiso ? ? .722(12) ? ?
H244c .92726 .25717 .41430 .12000 Uiso ? ? .722(12) ? ?
H242'a .93434 .35269 .58883 .10400 Uiso ? ? .278(12) ? ?
H242'b .79513 .33028 .56992 .10400 Uiso ? ? .278(12) ? ?
H242'c .86768 .37464 .50852 .10400 Uiso ? ? .278(12) ? ?
H243'a .87649 .14278 .56418 .12600 Uiso ? ? .278(12) ? ?
H243'b .76625 .04148 .48204 .12600 Uiso ? ? .278(12) ? ?
H243'c .74075 .12983 .55274 .12600 Uiso ? ? .278(12) ? ?
H244'a .99554 .21963 .48473 .11000 Uiso ? ? .278(12) ? ?
H244'b .94382 .27237 .42077 .11000 Uiso ? ? .278(12) ? ?
H244'c .90664 .13951 .38641 .11000 Uiso ? ? .278(12) ? ?
H25 .58333 .16151 .48290 .07500 Uiso ? ? 1.00000 ? ?
H33 .63432 .46827 .06493 .06500 Uiso ? ? 1.00000 ? ?
H342a 1.02045 .58538 .23941 .14100 Uiso ? ? 1.00000 ? ?
H342b .94670 .47098 .25104 .14100 Uiso ? ? 1.00000 ? ?
H342c .89692 .56573 .26171 .14100 Uiso ? ? 1.00000 ? ?
H343a .81951 .53520 .03056 .17300 Uiso ? ? 1.00000 ? ?
H343b .94965 .61854 .10226 .17300 Uiso ? ? 1.00000 ? ?
H343c .82938 .61179 .12618 .17300 Uiso ? ? 1.00000 ? ?
H344a 1.01381 .46378 .08708 .12800 Uiso ? ? 1.00000 ? ?
H344b .88689 .37189 .01503 .12800 Uiso ? ? 1.00000 ? ?
H344c .93798 .35230 .10158 .12800 Uiso ? ? 1.00000 ? ?
H35 .78260 .27412 .15524 .06900 Uiso ? ? 1.00000 ? ?
H41 .188(9) .204(8) .135(6) .12(4) Uiso ? ? 1.00000 ? ?
H43 .26190 .58550 .28510 .06900 Uiso ? ? 1.00000 ? ?
H442a .32698 .84511 .22242 .27800 Uiso ? ? 1.00000 ? ?
H442b .24747 .74108 .24362 .27800 Uiso ? ? 1.00000 ? ?
H442c .25024 .72298 .14543 .27800 Uiso ? ? 1.00000 ? ?
H443a .52456 .86493 .19944 .30500 Uiso ? ? 1.00000 ? ?
H443b .45732 .74788 .11625 .30500 Uiso ? ? 1.00000 ? ?
H443c .56980 .76767 .19374 .30500 Uiso ? ? 1.00000 ? ?
H444a .50797 .87848 .34589 .20200 Uiso ? ? 1.00000 ? ?
H444b .54818 .77915 .34555 .20200 Uiso ? ? 1.00000 ? ?
H444c .42341 .77169 .36181 .20200 Uiso ? ? 1.00000 ? ?
H45 .44702 .57360 .10281 .06700 Uiso ? ? 1.00000 ? ?
H0 .06591 .03955 .19497 .16000 Uiso ? ? 1.00000 ? ?
H011a -.00380 .03850 .31357 .07800 Uiso ? ? 1.00000 ? ?
H011b .05285 -.04978 .28664 .07800 Uiso ? ? 1.00000 ? ?
H012a -.12217 -.13949 .32121 .15000 Uiso ? ? 1.00000 ? ?
H012b -.15052 -.19997 .21777 .15000 Uiso ? ? 1.00000 ? ?
H012c -.20211 -.10988 .25313 .15000 Uiso ? ? 1.00000 ? ?
H021a -.05310 -.11309 .04752 .07700 Uiso ? ? 1.00000 ? ?
H021b -.10566 -.18783 .10139 .07700 Uiso ? ? 1.00000 ? ?
H022a .06080 -.21627 .07877 .09800 Uiso ? ? 1.00000 ? ?
H022b .10006 -.14088 .18097 .09800 Uiso ? ? 1.00000 ? ?
H022c .14277 -.08321 .11466 .09800 Uiso ? ? 1.00000 ? ?
H031a -.12391 .08383 .20088 .06900 Uiso ? ? 1.00000 ? ?
H031b -.20945 -.04123 .13021 .06900 Uiso ? ? 1.00000 ? ?
H032a -.17566 .08912 .05418 .10000 Uiso ? ? 1.00000 ? ?
H032b -.11605 .00491 .02200 .10000 Uiso ? ? 1.00000 ? ?
H032c -.03257 .13043 .09261 .10000 Uiso ? ? 1.00000 ? ?

loop_
_atom_site_aniso_label
_atom_site_aniso_U_11
_atom_site_aniso_U_22
_atom_site_aniso_U_33
_atom_site_aniso_U_12
_atom_site_aniso_U_13
_atom_site_aniso_U_23
O11 .032(2) .034(2) .0081(15) .0154(16) -.0007(13) .0063(14)
C11 .024(3) .029(3) .011(2) .009(2) .0010(18) .008(2)
C12 .030(3) .032(3) .018(2) .018(2) .006(2) .015(2)
C13 .031(3) .040(3) .012(2) .018(2) .002(2) .014(2)
C14 .025(3) .035(3) .013(2) .012(2) .0002(19) .012(2)
C141 .032(3) .039(3) .011(2) .017(2) .001(2) .008(2)
C142 .037(4) .080(5) .021(3) .012(3) -.007(3) .001(3)
C143 .053(4) .040(3) .016(3) .025(3) .001(2) .006(2)
C144 .066(4) .056(4) .016(3) .034(3) .013(3) .020(3)
C15 .023(3) .030(3) .013(2) .013(2) .0001(18) .010(2)
C16 .019(3) .033(3) .012(2) .009(2) .0017(18) .011(2)
S1 .0258(7) .0387(7) .0126(6) .0181(6) .0007(5) .0128(5)
O21 .032(2) .043(2) .0119(16) .0197(18) .0006(14) .0114(15)
C21 .029(3) .028(3) .014(2) .015(2) .000(2) .009(2)
C22 .032(3) .026(3) .017(2) .016(2) .006(2) .011(2)
C23 .032(3) .033(3) .021(3) .019(2) .004(2) .011(2)
C24 .039(3) .038(3) .017(2) .022(3) -.002(2) .010(2)
C241 .042(4) .068(4) .019(3) .031(3) -.002(2) .013(3)
C242 .048(6) .065(7) .016(4) .030(5) -.014(3) .003(4)
C243 .066(7) .083(7) .025(4) .053(6) -.003(4) .015(4)
C244 .031(6) .118(12) .081(10) .010(7) -.016(6) .065(9)
C242' .07(2) .11(3) .030(13) .061(19) -.024(12) -.033(14)
C243' .036(15) .11(3) .09(3) .036(16) .003(14) .07(2)
C244' .047(17) .14(3) .043(16) .06(2) -.008(12) -.013(18)
C25 .042(3) .039(3) .015(2) .026(3) .001(2) .008(2)
C26 .033(3) .029(3) .016(2) .018(2) .008(2) .013(2)
S2 .0367(8) .0393(8) .0251(7) .0237(7) .0123(6) .0213(6)
O31 .027(2) .036(2) .0195(17) .0117(17) -.0013(14) .0100(15)
C31 .027(3) .027(3) .008(2) .012(2) .0016(18) .0036(18)
C32 .030(3) .032(3) .005(2) .018(2) -.0012(18) .0074(19)
C33 .029(3) .033(3) .009(2) .017(2) -.0013(19) .010(2)
C34 .027(3) .031(3) .012(2) .014(2) -.0008(19) .008(2)
C341 .024(3) .040(3) .023(3) .015(2) -.003(2) .016(2)
C342 .027(3) .052(4) .025(3) .009(3) -.005(2) .000(3)
C343 .037(4) .054(4) .080(5) .015(3) .005(3) .047(4)
C344 .034(3) .054(4) .017(3) .016(3) .004(2) .012(2)
C35 .030(3) .033(3) .014(2) .018(2) .005(2) .013(2)
C36 .037(3) .026(2) .009(2) .018(2) .003(2) .0096(19)
S3 .0398(8) .0305(7) .0191(6) .0217(6) .0095(5) .0126(5)
O41 .034(2) .030(2) .0111(16) .0127(18) .0004(15) .0086(15)
C41 .020(3) .030(3) .010(2) .013(2) -.0046(17) .010(2)
C42 .024(3) .034(3) .011(2) .017(2) -.0023(18) .012(2)
C43 .032(3) .040(3) .010(2) .022(3) -.003(2) .011(2)
C44 .032(3) .031(3) .011(2) .015(2) -.005(2) .010(2)
C441 .047(4) .034(3) .013(2) .020(3) .002(2) .010(2)
C442 .067(5) .047(4) .090(6) .030(4) -.031(4) .016(4)
C443 .156(9) .034(4) .095(6) .026(5) .085(7) .023(4)
C444 .092(6) .043(4) .015(3) .017(4) -.008(3) .004(3)
C45 .028(3) .036(3) .012(2) .016(2) -.002(2) .014(2)
C46 .021(3) .034(3) .008(2) .014(2) -.0050(17) .008(2)
S4 .0260(7) .0345(7) .0075(5) .0151(6) -.0028(4) .0088(5)
N0 .062(4) .057(3) .033(3) .020(3) .012(3) .013(3)
C011 .056(5) .070(5) .045(4) .018(4) .022(3) .017(4)
C012 .120(9) .093(7) .072(6) -.000(6) .049(6) .012(5)
C021 .069(5) .069(5) .039(4) .020(4) .012(4) .014(4)
C022 .043(4) .046(4) .087(6) .019(3) .008(4) .000(4)
C031 .039(4) .065(4) .045(4) .020(3) .007(3) .015(3)
C032 .065(5) .076(5) .047(4) .028(4) -.003(4) .013(4)

loop_
_atom_type_symbol
_atom_type_description
_atom_type_oxidation_number
_atom_type_number_in_cell
_atom_type_scat_dispersion_real
_atom_type_scat_dispersion_imag
_atom_type_scat_source
C ? 0 92 .002 .002 'Int Tables Vol IV Tables 2.2B and 2.3.1'
H ? 0 126 0 0 'Int Tables Vol IV Tables 2.2B and 2.3.1'
N ? 0 2 .004 .003 'Int Tables Vol IV Tables 2.2B and 2.3.1'
O ? 0 8 .008 .006 'Int Tables Vol IV Tables 2.2B and 2.3.1'
S ? 0 8 .11 .124 'Int Tables Vol IV Tables 2.2B and 2.3.1'

loop_
_diffrn_attenuator_code
_diffrn_attenuator_scale
? ?

loop_
_geom_angle_atom_site_label_1
_geom_angle_atom_site_label_2
_geom_angle_atom_site_label_3
_geom_angle_site_symmetry_1
_geom_angle_site_symmetry_2
_geom_angle_site_symmetry_3
_geom_angle
_geom_angle_publ_flag
O11 C11 C12 . . . 120.6(5) ?
O11 C11 C16 . . . 122.9(5) ?
C12 C11 C16 . . . 116.5(4) ?
C11 C12 C13 . . . 120.7(6) ?
C11 C12 S2 . . . 120.8(3) ?
C13 C12 S2 . . . 118.2(5) ?
C12 C13 C14 . . . 122.9(5) ?
C12 C13 H13 . . . 118.8(6) ?
C14 C13 H13 . . . 118.3(4) ?
C13 C14 C141 . . . 121.2(5) ?
C13 C14 C15 . . . 116.7(4) ?
C141 C14 C15 . . . 122.1(5) ?
C14 C141 C142 . . . 108.7(5) ?
C14 C141 C143 . . . 112.3(5) ?
C14 C141 C144 . . . 108.7(4) ?
C142 C141 C143 . . . 109.8(5) ?
C142 C141 C144 . . . 109.8(5) ?
C143 C141 C144 . . . 107.5(5) ?
C141 C142 H142a . . . 108.9(6) ?
C141 C142 H142b . . . 108.7(6) ?
C141 C142 H142c . . . 109.8(6) ?
H142a C142 H142b . . . 108.9(7) ?
H142a C142 H142c . . . 110.1(7) ?
H142b C142 H142c . . . 110.4(7) ?
C141 C143 H143a . . . 109.2(6) ?
C141 C143 H143b . . . 109.8(5) ?
C141 C143 H143c . . . 109.3(6) ?
H143a C143 H143b . . . 109.5(7) ?
H143a C143 H143c . . . 108.9(5) ?
H143b C143 H143c . . . 110.1(6) ?
C141 C144 H144a . . . 109.9(6) ?
C141 C144 H144b . . . 109.7(6) ?
C141 C144 H144c . . . 109.4(5) ?
H144a C144 H144b . . . 109.4(6) ?
H144a C144 H144c . . . 109.2(7) ?
H144b C144 H144c . . . 109.2(6) ?
C14 C15 C16 . . . 121.7(5) ?
C14 C15 H15 . . . 119.9(4) ?
C16 C15 H15 . . . 118.5(5) ?
C11 C16 C15 . . . 121.5(5) ?
C11 C16 S1 . . . 120.8(3) ?
C15 C16 S1 . . . 117.5(5) ?
C16 S1 C42 . . . 105.0(2) ?
C21 O21 H21 . . . 110(3) ?
O21 C21 C22 . . . 119.3(4) ?
O21 C21 C26 . . . 121.6(5) ?
C22 C21 C26 . . . 119.1(5) ?
C21 C22 C23 . . . 120.4(5) ?
C21 C22 S3 . . . 121.0(4) ?
C23 C22 S3 . . . 118.3(5) ?
C22 C23 C24 . . . 121.4(6) ?
C22 C23 H23 . . . 119.7(5) ?
C24 C23 H23 . . . 118.9(5) ?
C23 C24 C241 . . . 119.7(6) ?
C23 C24 C25 . . . 117.3(5) ?
C241 C24 C25 . . . 122.9(5) ?
C24 C241 C242 . . . 111.6(6) ?
C24 C241 C243 . . . 106.4(5) ?
C24 C241 C244 . . . 111.7(8) ?
C24 C241 C242' . . . 104.6(12) ?
C24 C241 C243' . . . 112.7(11) ?
C24 C241 C244' . . . 114.5(12) ?
C242 C241 C243 . . . 102.6(7) ?
C242 C241 C244 . . . 114.4(7) ?
C242 C241 C242' . . . 59.4(12) ?
C242 C241 C243' . . . 51.2(15) ?
C242 C241 C244' . . . 133.2(11) ?
C243 C241 C244 . . . 109.4(9) ?
C243 C241 C242' . . . 148.3(12) ?
C243 C241 C243' . . . 52.4(16) ?
C243 C241 C244' . . . 71.9(18) ?
C244 C241 C242' . . . 63.6(12) ?
C244 C241 C243' . . . 135.3(13) ?
C244 C241 C244' . . . 38.8(17) ?
C242' C241 C243' . . . 108.8(17) ?
C242' C241 C244' . . . 100.7(17) ?
C243' C241 C244' . . . 114(2) ?
C241 C242 C242' . . . 64.6(11) ?
C241 C242 C243' . . . 55.4(19) ?
C241 C242 H242a . . . 110.2(9) ?
C241 C242 H242b . . . 109.0(6) ?
C241 C242 H242c . . . 109.3(10) ?
C241 C242 H243'c . . . 92.0(6) ?
C242' C242 C243' . . . 118(2) ?
C242' C242 H242a . . . 94.4(12) ?
C242' C242 H242b . . . 155.7(15) ?
C242' C242 H242c . . . 56.5(14) ?
C242' C242 H243'c . . . 151.1(10) ?
C243' C242 H242a . . . 91.9(16) ?
C243' C242 H242b . . . 67.0(16) ?
C243' C242 H242c . . . 157.5(17) ?
C243' C242 H243'c . . . 48.9(15) ?
H242a C242 H242b . . . 109.6(12) ?
H242a C242 H242c . . . 109.8(7) ?
H242a C242 H243'c . . . 110.3(12) ?
H242b C242 H242c . . . 109.0(10) ?
H242b C242 H243'c . . . 18.61(19) ?
H242c C242 H243'c . . . 123.6(11) ?
C241 C243 C243' . . . 54(2) ?
C241 C243 C244' . . . 55.2(14) ?
C241 C243 H243a . . . 109.1(7) ?
C241 C243 H243b . . . 109.4(10) ?
C241 C243 H243c . . . 109.4(11) ?
C241 C243 H243'b . . . 88.9(9) ?
C243' C243 C244' . . . 101(2) ?
C243' C243 H243a . . . 89.7(14) ?
C243' C243 H243b . . . 159(2) ?
C243' C243 H243c . . . 70.1(15) ?
C243' C243 H243'b . . . 44.3(14) ?
C244' C243 H243a . . . 84.0(12) ?
C244' C243 H243b . . . 72.9(12) ?
C244' C243 H243c . . . 163.1(18) ?
C244' C243 H243'b . . . 143.2(16) ?
H243a C243 H243b . . . 109.1(12) ?
H243a C243 H243c . . . 109.6(12) ?
H243a C243 H243'b . . . 103.5(10) ?
H243b C243 H243c . . . 110.3(8) ?
H243b C243 H243'b . . . 134.0(8) ?
H243c C243 H243'b . . . 25.8(3) ?
C241 C244 C242' . . . 65.7(12) ?
C241 C244 C244' . . . 81(2) ?
C241 C244 H244a . . . 108.8(15) ?
C241 C244 H244b . . . 104.5(11) ?
C241 C244 H244c . . . 111.4(10) ?
C241 C244 H244'a . . . 91.6(11) ?
C241 C244 H244'b . . . 124.7(11) ?
C242' C244 C244' . . . 142(3) ?
C242' C244 H244a . . . 86.7(14) ?
C242' C244 H244b . . . 52.0(15) ?
C242' C244 H244c . . . 156(2) ?
C242' C244 H244'a . . . 121.5(17) ?
C242' C244 H244'b . . . 157(2) ?
C244' C244 H244a . . . 87(2) ?
C244' C244 H244b . . . 162(3) ?
C244' C244 H244c . . . 53(2) ?
C244' C244 H244'a . . . 38.6(18) ?
C244' C244 H244'b . . . 59(2) ?
H244a C244 H244b . . . 106.1(12) ?
H244a C244 H244c . . . 115.8(15) ?
H244a C244 H244'a . . . 48.9(8) ?
H244a C244 H244'b . . . 106.4(13) ?
H244b C244 H244c . . . 109.6(19) ?
H244b C244 H244'a . . . 154.2(9) ?
H244b C244 H244'b . . . 105.1(18) ?
H244c C244 H244'a . . . 82.0(12) ?
H244c C244 H244'b . . . 13.4(2) ?
H244'a C244 H244'b . . . 80.8(12) ?
C241 C242' C242 . . . 56.0(12) ?
C241 C242' C244 . . . 50.6(11) ?
C241 C242' H242c . . . 85.2(16) ?
C241 C242' H244b . . . 79.6(14) ?
C241 C242' H242'a . . . 110(3) ?
C241 C242' H242'b . . . 111(2) ?
C241 C242' H242'c . . . 105.8(18) ?
C242 C242' C244 . . . 100(2) ?
C242 C242' H242c . . . 36.1(10) ?
C242 C242' H244b . . . 135(2) ?
C242 C242' H242'a . . . 92(3) ?
C242 C242' H242'b . . . 72(2) ?
C242 C242' H242'c . . . 158.2(19) ?
C244 C242' H242c . . . 135(3) ?
C244 C242' H244b . . . 37.1(11) ?
C244 C242' H242'a . . . 86(2) ?
C244 C242' H242'b . . . 157(2) ?
C244 C242' H242'c . . . 70.7(18) ?
H242c C242' H244b . . . 158.8(17) ?
H242c C242' H242'a . . . 103(2) ?
H242c C242' H242'b . . . 36.2(12) ?
H242c C242' H242'c . . . 143(3) ?
H244b C242' H242'a . . . 96(2) ?
H244b C242' H242'b . . . 139(4) ?
H244b C242' H242'c . . . 33.6(10) ?
H242'a C242' H242'b . . . 115(3) ?
H242'a C242' H242'c . . . 107(3) ?
H242'b C242' H242'c . . . 109(4) ?
C241 C243' C242 . . . 73(2) ?
C241 C243' C243 . . . 74(2) ?
C241 C243' H242b . . . 106(3) ?
C241 C243' H243c . . . 104(2) ?
C241 C243' H243'a . . . 108(3) ?
C241 C243' H243'b . . . 111(3) ?
C241 C243' H243'c . . . 108(3) ?
C242 C243' C243 . . . 145(3) ?
C242 C243' H242b . . . 44.6(13) ?
C242 C243' H243c . . . 165(2) ?
C242 C243' H243'a . . . 85(2) ?
C242 C243' H243'b . . . 159(3) ?
C242 C243' H243'c . . . 50.5(17) ?
C243 C243' H242b . . . 164(2) ?
C243 C243' H243c . . . 41.7(11) ?
C243 C243' H243'a . . . 93(3) ?
C243 C243' H243'b . . . 50.6(17) ?
C243 C243' H243'c . . . 157(2) ?
H242b C243' H243c . . . 126(2) ?
H242b C243' H243'a . . . 102(3) ?
H242b C243' H243'b . . . 117(3) ?
H242b C243' H243'c . . . 7.0(4) ?
H243c C243' H243'a . . . 110(3) ?
H243c C243' H243'b . . . 8.9(7) ?
H243c C243' H243'c . . . 119(2) ?
H243'a C243' H243'b . . . 112(4) ?
H243'a C243' H243'c . . . 108(3) ?
H243'b C243' H243'c . . . 111(3) ?
C241 C244' C243 . . . 52.9(12) ?
C241 C244' C244 . . . 60(2) ?
C241 C244' H244a . . . 80.5(18) ?
C241 C244' H244c . . . 97(3) ?
C241 C244' H244'a . . . 104(3) ?
C241 C244' H244'b . . . 103(3) ?
C241 C244' H244'c . . . 105(2) ?
C243 C244' C244 . . . 112(3) ?
C243 C244' H244a . . . 110(2) ?
C243 C244' H244c . . . 141(3) ?
C243 C244' H244'a . . . 89(3) ?
C243 C244' H244'b . . . 151(3) ?
C243 C244' H244'c . . . 68(2) ?
C244 C244' H244a . . . 43.3(13) ?
C244 C244' H244c . . . 55(3) ?
C244 C244' H244'a . . . 95(3) ?
C244 C244' H244'b . . . 53(3) ?
C244 C244' H244'c . . . 147(4) ?
H244a C244' H244c . . . 85(3) ?
H244a C244' H244'a . . . 51.8(14) ?
H244a C244' H244'b . . . 76(2) ?
H244a C244' H244'c . . . 170(5) ?
H244c C244' H244'a . . . 126(4) ?
H244c C244' H244'b . . . 11.9(6) ?
H244c C244' H244'c . . . 103(3) ?
H244'a C244' H244'b . . . 114(3) ?
H244'a C244' H244'c . . . 118(5) ?
H244'b C244' H244'c . . . 111(4) ?
C24 C25 C26 . . . 122.2(5) ?
C24 C25 H25 . . . 117.9(5) ?
C26 C25 H25 . . . 119.9(6) ?
C21 C26 C25 . . . 119.5(5) ?
C21 C26 S2 . . . 121.4(4) ?
C25 C26 S2 . . . 118.5(4) ?
C12 S2 C26 . . . 106.2(3) ?
O31 C31 C32 . . . 120.8(5) ?
O31 C31 C36 . . . 122.4(5) ?
C32 C31 C36 . . . 116.8(4) ?
C31 C32 C33 . . . 120.8(5) ?
C31 C32 S4 . . . 119.7(3) ?
C33 C32 S4 . . . 119.3(5) ?
C32 C33 C34 . . . 122.4(5) ?
C32 C33 H33 . . . 117.9(6) ?
C34 C33 H33 . . . 119.6(4) ?
C33 C34 C341 . . . 123.8(5) ?
C33 C34 C35 . . . 116.3(4) ?
C341 C34 C35 . . . 119.9(5) ?
C34 C341 C342 . . . 110.4(5) ?
C34 C341 C343 . . . 111.7(5) ?
C34 C341 C344 . . . 110.5(4) ?
C342 C341 C343 . . . 109.0(5) ?
C342 C341 C344 . . . 107.9(5) ?
C343 C341 C344 . . . 107.2(5) ?
C341 C342 H342a . . . 110.1(6) ?
C341 C342 H342b . . . 110.3(5) ?
C341 C342 H342c . . . 108.9(6) ?
H342a C342 H342b . . . 110.0(7) ?
H342a C342 H342c . . . 108.5(6) ?
H342b C342 H342c . . . 109.0(6) ?
C341 C343 H343a . . . 110.6(6) ?
C341 C343 H343b . . . 109.5(7) ?
C341 C343 H343c . . . 108.8(7) ?
H343a C343 H343b . . . 110.0(8) ?
H343a C343 H343c . . . 109.7(8) ?
H343b C343 H343c . . . 108.2(6) ?
C341 C344 H344a . . . 110.0(5) ?
C341 C344 H344b . . . 109.9(6) ?
C341 C344 H344c . . . 108.7(5) ?
H344a C344 H344b . . . 110.4(6) ?
H344a C344 H344c . . . 109.0(6) ?
H344b C344 H344c . . . 108.8(6) ?
C34 C35 C36 . . . 122.5(5) ?
C34 C35 H35 . . . 119.2(5) ?
C36 C35 H35 . . . 118.3(6) ?
C31 C36 C35 . . . 121.0(5) ?
C31 C36 S3 . . . 118.5(3) ?
C35 C36 S3 . . . 120.4(5) ?
C22 S3 C36 . . . 102.0(2) ?
C41 O41 H41 . . . 127(7) ?
O41 C41 C42 . . . 122.3(5) ?
O41 C41 C46 . . . 119.9(5) ?
C42 C41 C46 . . . 117.9(5) ?
S1 C42 C41 . . . 120.2(4) ?
S1 C42 C43 . . . 119.6(4) ?
C41 C42 C43 . . . 119.9(5) ?
C42 C43 C44 . . . 122.8(5) ?
C42 C43 H43 . . . 118.0(5) ?
C44 C43 H43 . . . 119.2(5) ?
C43 C44 C441 . . . 121.2(5) ?
C43 C44 C45 . . . 116.6(5) ?
C441 C44 C45 . . . 122.1(5) ?
C44 C441 C442 . . . 108.7(4) ?
C44 C441 C443 . . . 112.7(5) ?
C44 C441 C444 . . . 110.5(5) ?
C442 C441 C443 . . . 110.0(7) ?
C442 C441 C444 . . . 107.4(6) ?
C443 C441 C444 . . . 107.4(5) ?
C441 C442 H442a . . . 109.7(6) ?
C441 C442 H442b . . . 109.6(8) ?
C441 C442 H442c . . . 110.4(8) ?
H442a C442 H442b . . . 108.3(9) ?
H442a C442 H442c . . . 109.9(10) ?
H442b C442 H442c . . . 108.9(7) ?
C441 C443 H443a . . . 109.2(9) ?
C441 C443 H443b . . . 109.1(7) ?
C441 C443 H443c . . . 110.9(9) ?
H443a C443 H443b . . . 108.1(10) ?
H443a C443 H443c . . . 109.9(8) ?
H443b C443 H443c . . . 109.6(11) ?
C441 C444 H444a . . . 109.4(6) ?
C441 C444 H444b . . . 110.5(6) ?
C441 C444 H444c . . . 109.5(5) ?
H444a C444 H444b . . . 109.7(6) ?
H444a C444 H444c . . . 108.5(8) ?
H444b C444 H444c . . . 109.2(7) ?
C44 C45 C46 . . . 122.1(5) ?
C44 C45 H45 . . . 119.5(5) ?
C46 C45 H45 . . . 118.4(5) ?
C41 C46 C45 . . . 120.7(5) ?
C41 C46 S4 . . . 120.6(4) ?
C45 C46 S4 . . . 118.5(4) ?
C32 S4 C46 . . . 103.4(2) ?
C011 N0 C021 . . . 114.1(6) ?
C011 N0 C031 . . . 108.9(6) ?
C011 N0 H0 . . . 96.5(4) ?
C021 N0 C031 . . . 113.1(5) ?
C021 N0 H0 . . . 105.4(6) ?
C031 N0 H0 . . . 117.8(6) ?
N0 C011 C012 . . . 114.1(5) ?
N0 C011 H011a . . . 111.2(8) ?
N0 C011 H011b . . . 108.7(7) ?
C012 C011 H011a . . . 109.3(8) ?
C012 C011 H011b . . . 106.6(9) ?
H011a C011 H011b . . . 106.6(6) ?
C011 C012 H012a . . . 111.1(7) ?
C011 C012 H012b . . . 110.9(10) ?
C011 C012 H012c . . . 108.4(10) ?
H012a C012 H012b . . . 109.4(12) ?
H012a C012 H012c . . . 107.6(12) ?
H012b C012 H012c . . . 109.3(8) ?
N0 C021 C022 . . . 112.2(5) ?
N0 C021 H021a . . . 111.6(8) ?
N0 C021 H021b . . . 108.7(7) ?
C022 C021 H021a . . . 110.1(8) ?
C022 C021 H021b . . . 106.6(8) ?
H021a C021 H021b . . . 107.4(6) ?
C021 C022 H022a . . . 110.7(6) ?
C021 C022 H022b . . . 111.6(8) ?
C021 C022 H022c . . . 108.3(8) ?
H022a C022 H022b . . . 109.6(9) ?
H022a C022 H022c . . . 106.9(9) ?
H022b C022 H022c . . . 109.6(6) ?
N0 C031 C032 . . . 109.1(6) ?
N0 C031 H031a . . . 111.3(5) ?
N0 C031 H031b . . . 109.8(7) ?
C032 C031 H031a . . . 110.4(8) ?
C032 C031 H031b . . . 108.7(6) ?
H031a C031 H031b . . . 107.3(7) ?
C031 C032 H032a . . . 112.2(8) ?
C031 C032 H032b . . . 111.5(8) ?
C031 C032 H032c . . . 109.5(6) ?
H032a C032 H032b . . . 109.0(7) ?
H032a C032 H032c . . . 107.0(9) ?
H032b C032 H032c . . . 107.5(9) ?
C242 H242b C243' . . . 68.4(16) ?
C242 H242b H243'c . . . 87.0(6) ?
C243' H242b H243'c . . . 22.0(10) ?
C242 H242c C242' . . . 87.4(18) ?
C242 H242c H242'b . . . 127.5(6) ?
C242' H242c H242'b . . . 41.0(17) ?
C243 H243c C243' . . . 68.2(16) ?
C243 H243c H243'b . . . 86.7(6) ?
C243' H243c H243'b . . . 18.7(15) ?
C244 H244a C244' . . . 49(2) ?
C244 H244b C242' . . . 91(2) ?
C244 H244b H242'c . . . 139.9(9) ?
C242' H244b H242'c . . . 49.2(17) ?
C244 H244c C244' . . . 72(3) ?
C244 H244c H244'b . . . 82.3(7) ?
C244' H244c H244'b . . . 108.3(16) ?
C242' H242'b H242c . . . 103(2) ?
C242' H242'c H244b . . . 97(2) ?
C243 H243'b C243' . . . 85(2) ?
C243 H243'b H243c . . . 67.5(5) ?
C243' H243'b H243c . . . 152(2) ?
C242 H243'c C243' . . . 81(2) ?
C242 H243'c H242b . . . 74.3(6) ?
C243' H243'c H242b . . . 151.0(14) ?
C244 H244'a C244' . . . 46(3) ?
C244 H244'b C244' . . . 68(2) ?
C244 H244'b H244c . . . 84.3(7) ?
C244' H244'b H244c . . . 59.8(15) ?

loop_
_geom_bond_atom_site_label_1
_geom_bond_atom_site_label_2
_geom_bond_site_symmetry_1
_geom_bond_site_symmetry_2
_geom_bond_distance
_geom_bond_publ_flag
O11 C11 . . 1.335(5) ?
C11 C12 . . 1.423(8) ?
C11 C16 . . 1.394(9) ?
C12 C13 . . 1.386(6) ?
C12 S2 . . 1.781(6) ?
C13 C14 . . 1.381(9) ?
C13 H13 . . .948(6) ?
C14 C141 . . 1.532(6) ?
C14 C15 . . 1.397(8) ?
C141 C142 . . 1.523(8) ?
C141 C143 . . 1.526(10) ?
C141 C144 . . 1.545(9) ?
C142 H142a . . .955(6) ?
C142 H142b . . .952(8) ?
C142 H142c . . .938(9) ?
C143 H143a . . .957(5) ?
C143 H143b . . .943(6) ?
C143 H143c . . .950(6) ?
C144 H144a . . .951(5) ?
C144 H144b . . .950(8) ?
C144 H144c . . .953(6) ?
C15 C16 . . 1.401(6) ?
C15 H15 . . .954(6) ?
C16 S1 . . 1.777(6) ?
S1 C42 . . 1.781(5) ?
O21 C21 . . 1.347(6) ?
O21 H21 . . .98(7) ?
C21 C22 . . 1.390(8) ?
C21 C26 . . 1.402(7) ?
C22 C23 . . 1.393(7) ?
C22 S3 . . 1.780(5) ?
C23 C24 . . 1.400(8) ?
C23 H23 . . .959(6) ?
C24 C241 . . 1.538(8) ?
C24 C25 . . 1.392(9) ?
C241 C242 . . 1.554(11) ?
C241 C243 . . 1.592(15) ?
C241 C244 . . 1.436(15) ?
C241 C242' . . 1.69(3) ?
C241 C243' . . 1.34(4) ?
C241 C244' . . 1.64(4) ?
C242 C242' . . 1.61(4) ?
C242 C243' . . 1.26(4) ?
C242 H242a . . .945(9) ?
C242 H242b . . .954(10) ?
C242 H242c . . .952(13) ?
C242 H243'c . . .989(10) ?
C243 C243' . . 1.31(4) ?
C243 C244' . . 1.90(4) ?
C243 H243a . . .957(10) ?
C243 H243b . . .948(10) ?
C243 H243c . . .942(10) ?
C243 H243'b . . 1.018(11) ?
C244 C242' . . 1.66(4) ?
C244 C244' . . 1.04(5) ?
C244 H244a . . .938(13) ?
C244 H244b . . 1.004(18) ?
C244 H244c . . .893(15) ?
C244 H244'a . . 1.427(18) ?
C244 H244'b . . .890(16) ?
C242' H242c . . 1.35(3) ?
C242' H244b . . 1.31(3) ?
C242' H242'a . . .93(3) ?
C242' H242'b . . .91(3) ?
C242' H242'c . . 1.00(4) ?
C243' H242b . . 1.25(3) ?
C243' H243c . . 1.33(3) ?
C243' H243'a . . .96(3) ?
C243' H243'b . . .92(3) ?
C243' H243'c . . .97(3) ?
C244' H244a . . 1.37(3) ?
C244' H244c . . .88(5) ?
C244' H244'a . . .89(3) ?
C244' H244'b . . .96(5) ?
C244' H244'c . . .92(3) ?
C25 C26 . . 1.394(7) ?
C25 H25 . . .944(5) ?
C26 S2 . . 1.771(6) ?
O31 C31 . . 1.331(5) ?
C31 C32 . . 1.407(8) ?
C31 C36 . . 1.416(8) ?
C32 C33 . . 1.384(6) ?
C32 S4 . . 1.781(6) ?
C33 C34 . . 1.399(8) ?
C33 H33 . . .952(6) ?
C34 C341 . . 1.518(7) ?
C34 C35 . . 1.395(8) ?
C341 C342 . . 1.540(7) ?
C341 C343 . . 1.523(11) ?
C341 C344 . . 1.529(9) ?
C342 H342a . . .949(5) ?
C342 H342b . . .944(8) ?
C342 H342c . . .962(7) ?
C343 H343a . . .937(7) ?
C343 H343b . . .956(6) ?
C343 H343c . . .959(8) ?
C344 H344a . . .944(5) ?
C344 H344b . . .946(5) ?
C344 H344c . . .962(7) ?
C35 C36 . . 1.375(7) ?
C35 H35 . . .946(6) ?
C36 S3 . . 1.784(6) ?
O41 C41 . . 1.340(6) ?
O41 H41 . . .72(11) ?
C41 C42 . . 1.411(7) ?
C41 C46 . . 1.398(7) ?
C42 C43 . . 1.387(7) ?
C43 C44 . . 1.388(8) ?
C43 H43 . . .951(6) ?
C44 C441 . . 1.527(8) ?
C44 C45 . . 1.398(8) ?
C441 C442 . . 1.530(12) ?
C441 C443 . . 1.496(13) ?
C441 C444 . . 1.528(7) ?
C442 H442a . . .951(8) ?
C442 H442b . . .963(9) ?
C442 H442c . . .943(7) ?
C443 H443a . . .956(8) ?
C443 H443b . . .959(8) ?
C443 H443c . . .939(12) ?
C444 H444a . . .952(7) ?
C444 H444b . . .945(9) ?
C444 H444c . . .959(8) ?
C45 C46 . . 1.387(7) ?
C45 H45 . . .949(5) ?
C46 S4 . . 1.787(5) ?
N0 C011 . . 1.540(10) ?
N0 C021 . . 1.441(9) ?
N0 C031 . . 1.572(11) ?
N0 H0 . . 1.002(5) ?
C011 C012 . . 1.505(12) ?
C011 H011a . . .951(7) ?
C011 H011b . . .984(9) ?
C012 H012a . . .960(11) ?
C012 H012b . . .940(9) ?
C012 H012c . . .962(13) ?
C021 C022 . . 1.470(13) ?
C021 H021a . . .944(8) ?
C021 H021b . . .982(7) ?
C022 H022a . . .965(7) ?
C022 H022b . . .933(9) ?
C022 H022c . . .966(8) ?
C031 C032 . . 1.512(12) ?
C031 H031a . . .957(7) ?
C031 H031b . . .969(6) ?
C032 H032a . . .956(10) ?
C032 H032b . . .950(8) ?
C032 H032c . . .974(7) ?
H242b H243'c . . .31621(5) ?
H242c H242'b . . .81576(15) ?
H243c H243'b . . .44399(8) ?
H244b H242'c . . .73243(10) ?
H244c H244'b . . .20848(3) ?

loop_
_geom_contact_atom_site_label_1
_geom_contact_atom_site_label_2
_geom_contact_distance
_geom_contact_site_symmetry_1
_geom_contact_site_symmetry_2
_geom_contact_publ_flag
O11 C12 2.396(5) . . ?
O11 C16 2.397(6) . . ?
O11 S1 3.056(5) . . ?
O11 O21 2.557(6) . . ?
O11 S2 3.041(4) . . ?
O11 O41 2.605(6) . . ?
O11 N0 2.722(6) . . ?
O11 H21 1.62(7) . . ?
O11 H41 1.97(11) . . ?
O11 H0 1.733(3) . . ?
C11 C13 2.441(6) . . ?
C11 C14 2.863(6) . . ?
C11 C15 2.438(7) . . ?
C11 S1 2.763(6) . . ?
C11 S2 2.791(6) . . ?
C11 H21 2.48(7) . . ?
C11 H0 2.629(4) . . ?
C12 C14 2.431(8) . . ?
C12 C15 2.763(9) . . ?
C12 C16 2.395(9) . . ?
C12 C26 2.840(9) . . ?
C12 H13 2.021(4) . . ?
C13 C141 2.538(8) . . ?
C13 C144 2.973(8) . . ?
C13 C15 2.364(9) . . ?
C13 C16 2.753(8) . . ?
C13 S2 2.725(6) . . ?
C14 C142 2.483(6) . . ?
C14 C143 2.540(8) . . ?
C14 C144 2.501(8) . . ?
C14 C16 2.443(6) . . ?
C14 H13 2.011(7) . . ?
C14 H142b 2.642(4) . . ?
C14 H142c 2.662(4) . . ?
C14 H144c 2.628(5) . . ?
C14 H15 2.046(6) . . ?
C141 C15 2.564(6) . . ?
C141 H13 2.666(6) . . ?
C141 H142a 2.043(4) . . ?
C141 H142b 2.039(5) . . ?
C141 H142c 2.042(6) . . ?
C141 H143a 2.051(6) . . ?
C141 H143b 2.048(7) . . ?
C141 H143c 2.047(7) . . ?
C141 H144a 2.071(5) . . ?
C141 H144b 2.069(6) . . ?
C141 H144c 2.067(6) . . ?
C142 C143 2.495(11) . . ?
C142 C144 2.511(9) . . ?
C142 H143a 2.651(8) . . ?
C142 H143c 2.681(8) . . ?
C142 H144b 2.642(7) . . ?
C143 C144 2.477(11) . . ?
C143 C15 2.880(7) . . ?
C143 H142a 2.629(6) . . ?
C143 H142b 2.686(7) . . ?
C143 H144a 2.593(7) . . ?
C143 H15 2.512(5) . . ?
C144 H142a 2.700(6) . . ?
C144 H142c 2.667(7) . . ?
C144 H143a 2.658(8) . . ?
C144 H143b 2.629(8) . . ?
C15 S1 2.725(5) . . ?
C15 H143c 2.697(4) . . ?
C16 C42 2.823(8) . . ?
C16 H15 2.036(5) . . ?
S1 O41 3.051(5) . . ?
S1 C41 2.773(5) . . ?
S1 C43 2.746(6) . . ?
S1 H15 2.7777(12) . . ?
O21 C22 2.362(7) . . ?
O21 C26 2.400(6) . . ?
O21 S2 3.062(4) . . ?
O21 O31 2.755(5) . . ?
O21 S3 2.991(5) . . ?
O21 H022c 2.590(3) . . ?
C21 C23 2.416(8) . . ?
C21 C24 2.827(7) . . ?
C21 C25 2.415(7) . . ?
C21 S2 2.773(6) . . ?
C21 S3 2.766(6) . . ?
C21 H21 1.92(7) . . ?
C22 C24 2.436(7) . . ?
C22 C25 2.765(7) . . ?
C22 C26 2.407(8) . . ?
C22 C36 2.769(8) . . ?
C22 H23 2.045(6) . . ?
C23 C241 2.542(7) . . ?
C23 C244 2.961(11) . . ?
C23 C244' 2.93(3) . . ?
C23 C25 2.385(9) . . ?
C23 C26 2.778(9) . . ?
C23 S3 2.731(5) . . ?
C23 H244c 2.677(5) . . ?
C23 H244'c 2.686(6) . . ?
C24 C242 2.557(9) . . ?
C24 C243 2.507(15) . . ?
C24 C244 2.461(11) . . ?
C24 C242' 2.56(2) . . ?
C24 C243' 2.39(4) . . ?
C24 C244' 2.67(3) . . ?
C24 C26 2.439(8) . . ?
C24 H23 2.044(6) . . ?
C24 H243b 2.670(7) . . ?
C24 H243c 2.680(7) . . ?
C24 H244b 2.589(4) . . ?
C24 H244c 2.627(6) . . ?
C24 H242'c 2.691(4) . . ?
C24 H243'b 2.565(7) . . ?
C24 H243'c 2.569(6) . . ?
C24 H25 2.015(6) . . ?
C241 C25 2.575(9) . . ?
C241 H23 2.673(6) . . ?
C241 H242a 2.079(6) . . ?
C241 H242b 2.071(7) . . ?
C241 H242c 2.073(7) . . ?
C241 H243a 2.109(9) . . ?
C241 H243b 2.106(7) . . ?
C241 H243c 2.102(8) . . ?
C241 H244a 1.951(6) . . ?
C241 H244b 1.947(7) . . ?
C241 H244c 1.949(7) . . ?
C241 H242'a 2.192(5) . . ?
C241 H242'b 2.185(7) . . ?
C241 H242'c 2.189(8) . . ?
C241 H243'a 1.864(7) . . ?
C241 H243'b 1.873(8) . . ?
C241 H243'c 1.871(7) . . ?
C241 H244'a 2.053(7) . . ?
C241 H244'b 2.076(7) . . ?
C241 H244'c 2.074(7) . . ?
C242 C243 2.456(15) . . ?
C242 C244 2.514(19) . . ?
C242 C244' 2.93(4) . . ?
C242 C25 2.881(10) . . ?
C242 H243a 2.635(12) . . ?
C242 H243c 2.573(10) . . ?
C242 H244a 2.586(10) . . ?
C242 H242'a 1.893(9) . . ?
C242 H242'b 1.586(13) . . ?
C242 H242'c 2.570(11) . . ?
C242 H243'a 1.512(13) . . ?
C242 H243'b 2.151(10) . . ?
C242 H25 2.469(9) . . ?
C243 C244 2.47(2) . . ?
C243 H242a 2.659(9) . . ?
C243 H242b 2.541(11) . . ?
C243 H244a 2.689(9) . . ?
C243 H244c 2.635(12) . . ?
C243 H243'a 1.659(8) . . ?
C243 H243'c 2.236(11) . . ?
C243 H244'a 2.086(9) . . ?
C243 H244'c 1.774(11) . . ?
C244 C243' 2.56(4) . . ?
C244 H242a 2.679(17) . . ?
C244 H243a 2.65(2) . . ?
C244 H243b 2.675(16) . . ?
C244 H242'a 1.852(14) . . ?
C244 H242'b 2.525(15) . . ?
C244 H242'c 1.633(17) . . ?
C244 H243'a 2.653(19) . . ?
C244 H244'c 1.878(16) . . ?
C242' C243' 2.47(5) . . ?
C242' C244' 2.56(5) . . ?
C242' H242a 1.93(4) . . ?
C242' H242b 2.51(3) . . ?
C242' H244a 1.86(4) . . ?
C242' H244c 2.51(3) . . ?
C242' H243'a 2.61(4) . . ?
C242' H243'c 2.52(3) . . ?
C242' H244'a 2.70(4) . . ?
C242' H244'b 2.51(3) . . ?
C243' C244' 2.50(5) . . ?
C243' H242a 1.60(3) . . ?
C243' H242c 2.17(4) . . ?
C243' H243a 1.62(3) . . ?
C243' H243b 2.22(3) . . ?
C243' H244a 2.70(3) . . ?
C243' H244'a 2.56(3) . . ?
C244' H23 2.48(3) . . ?
C244' H243a 2.03(5) . . ?
C244' H243b 1.85(4) . . ?
C244' H244b 2.02(5) . . ?
C244' H242'a 2.67(3) . . ?
C244' H242'c 2.66(5) . . ?
C244' H243'a 2.56(4) . . ?
C25 S2 2.726(6) . . ?
C26 H21 2.46(6) . . ?
C26 H25 2.037(5) . . ?
S2 H13 2.7872(14) . . ?
S2 H21 2.56(6) . . ?
O31 C32 2.381(6) . . ?
O31 C36 2.408(6) . . ?
O31 S3 3.013(5) . . ?
O31 O41 2.925(6) . . ?
O31 S4 2.997(5) . . ?
C31 C33 2.427(7) . . ?
C31 C34 2.855(6) . . ?
C31 C35 2.430(7) . . ?
C31 S3 2.756(6) . . ?
C31 S4 2.762(6) . . ?
C32 C34 2.439(7) . . ?
C32 C35 2.760(8) . . ?
C32 C36 2.404(9) . . ?
C32 C46 2.801(9) . . ?
C32 H33 2.014(5) . . ?
C33 C341 2.574(7) . . ?
C33 C343 2.874(8) . . ?
C33 C35 2.373(9) . . ?
C33 C36 2.756(8) . . ?
C33 S4 2.739(5) . . ?
C34 C342 2.511(6) . . ?
C34 C343 2.517(9) . . ?
C34 C344 2.504(9) . . ?
C34 C36 2.429(7) . . ?
C34 H33 2.045(6) . . ?
C34 H342c 2.668(4) . . ?
C34 H343a 2.693(6) . . ?
C34 H344b 2.669(6) . . ?
C34 H344c 2.691(6) . . ?
C34 H35 2.031(6) . . ?
C341 C35 2.523(7) . . ?
C341 H342a 2.068(4) . . ?
C341 H342b 2.066(6) . . ?
C341 H342c 2.063(5) . . ?
C341 H343a 2.050(6) . . ?
C341 H343b 2.050(6) . . ?
C341 H343c 2.044(7) . . ?
C341 H344a 2.054(6) . . ?
C341 H344b 2.054(6) . . ?
C341 H344c 2.051(7) . . ?
C341 H35 2.660(6) . . ?
C342 C343 2.494(11) . . ?
C342 C344 2.482(8) . . ?
C342 H343b 2.660(7) . . ?
C342 H343c 2.649(7) . . ?
C342 H344a 2.656(6) . . ?
C342 H344c 2.635(6) . . ?
C343 C344 2.457(11) . . ?
C343 H33 2.517(7) . . ?
C343 H342a 2.629(8) . . ?
C343 H344a 2.608(9) . . ?
C343 H344b 2.665(8) . . ?
C344 H342a 2.681(5) . . ?
C344 H342b 2.651(5) . . ?
C344 H343a 2.664(8) . . ?
C344 H343b 2.606(7) . . ?
C35 S3 2.748(5) . . ?
C36 H35 2.005(5) . . ?
O41 C42 2.409(7) . . ?
O41 C46 2.370(7) . . ?
O41 S4 3.002(4) . . ?
O41 H021a 2.599(3) . 2 ?
C41 C43 2.423(7) . . ?
C41 C44 2.844(7) . . ?
C41 C45 2.421(7) . . ?
C41 S4 2.774(5) . . ?
C41 H41 1.87(10) . . ?
C42 C44 2.436(7) . . ?
C42 C45 2.767(8) . . ?
C42 C46 2.407(7) . . ?
C42 H41 2.61(10) . . ?
C42 H43 2.017(5) . . ?
C43 C441 2.540(8) . . ?
C43 C45 2.370(8) . . ?
C43 C46 2.757(8) . . ?
C44 C442 2.485(11) . . ?
C44 C443 2.516(10) . . ?
C44 C444 2.510(6) . . ?
C44 C46 2.437(7) . . ?
C44 H43 2.029(6) . . ?
C44 H442b 2.688(6) . . ?
C44 H442c 2.643(7) . . ?
C44 H444b 2.697(4) . . ?
C44 H444c 2.698(4) . . ?
C44 H45 2.039(6) . . ?
C441 C45 2.560(8) . . ?
C441 H43 2.685(6) . . ?
C441 H442a 2.057(7) . . ?
C441 H442b 2.063(7) . . ?
C441 H442c 2.059(6) . . ?
C441 H443a 2.023(6) . . ?
C441 H443b 2.024(6) . . ?
C441 H443c 2.030(6) . . ?
C441 H444a 2.051(4) . . ?
C441 H444b 2.058(5) . . ?
C441 H444c 2.057(5) . . ?
C442 C443 2.479(15) . . ?
C442 C444 2.465(11) . . ?
C442 H443a 2.630(8) . . ?
C442 H443b 2.658(10) . . ?
C442 H444a 2.641(7) . . ?
C442 H444c 2.619(9) . . ?
C443 C444 2.436(12) . . ?
C443 C45 2.856(9) . . ?
C443 H442a 2.624(12) . . ?
C443 H444a 2.588(9) . . ?
C443 H444b 2.648(10) . . ?
C443 H45 2.483(8) . . ?
C444 H442a 2.656(8) . . ?
C444 H442b 2.611(8) . . ?
C444 H443a 2.596(7) . . ?
C444 H443c 2.629(8) . . ?
C45 S4 2.735(5) . . ?
C46 H45 2.019(5) . . ?
S4 H33 2.7948(13) . . ?
S4 H45 2.7923(14) . . ?
N0 C012 2.555(13) . . ?
N0 C022 2.416(11) . . ?
N0 C032 2.513(12) . . ?
N0 H011a 2.082(5) . . ?
N0 H011b 2.076(6) . . ?
N0 H021a 1.993(5) . . ?
N0 H021b 1.987(5) . . ?
N0 H022b 2.564(7) . . ?
N0 H022c 2.687(7) . . ?
N0 H031a 2.117(7) . . ?
N0 H031b 2.108(6) . . ?
N0 H032b 2.681(6) . . ?
C011 C021 2.502(10) . . ?
C011 C031 2.532(12) . . ?
C011 H0 1.930(8) . . ?
C011 H012a 2.056(8) . . ?
C011 H012b 2.040(7) . . ?
C011 H012c 2.027(7) . . ?
C011 H021b 2.625(6) . . ?
C011 H022b 2.672(9) . . ?
C011 H031a 2.631(9) . . ?
C012 H011a 2.029(9) . . ?
C012 H011b 2.020(11) . . ?
C012 H021b 2.652(11) . . ?
C021 C031 2.516(13) . . ?
C021 H0 1.962(6) . . ?
C021 H011b 2.699(7) . . ?
C021 H022a 2.023(10) . . ?
C021 H022b 2.010(9) . . ?
C021 H022c 1.995(9) . . ?
C021 H031b 2.693(10) . . ?
C022 H0 2.417(8) . . ?
C022 H021a 2.001(9) . . ?
C022 H021b 1.987(8) . . ?
C031 H0 2.223(7) . . ?
C031 H021a 2.614(8) . . ?
C031 H032a 2.072(8) . . ?
C031 H032b 2.060(7) . . ?
C031 H032c 2.054(8) . . ?
C032 H021a 2.636(10) . . ?
C032 H031a 2.053(8) . . ?
C032 H031b 2.041(9) . . ?
H13 H144b 2.2165(5) . . ?
H13 H444b 2.3927(4) . '2 666' ?
H142a H142b 1.5514(4) . . ?
H142a H142c 1.5514(3) . . ?
H142b H142c 1.5515(3) . . ?
H143a H143b 1.5514(2) . . ?
H143a H143c 1.5513(4) . . ?
H143b H143c 1.5514(2) . . ?
H143c H15 2.1295(4) . . ?
H144a H144b 1.5514(2) . . ?
H144a H144c 1.5514(2) . . ?
H144b H144c 1.5514(4) . . ?
H23 H244c 2.1945(4) . . ?
H23 H244'b 2.3778(4) . . ?
H23 H244'c 2.0804(4) . . ?
H242a H242b 1.5513(3) . . ?
H242a H242c 1.5515(3) . . ?
H242a H242'a 1.7195(3) . . ?
H242a H242'b 2.0871(3) . . ?
H242a H243'a 1.2082(2) . . ?
H242a H243'c 1.5873(3) . . ?
H242b H242c 1.5514(4) . . ?
H242b H243c 2.2968(4) . . ?
H242b H242'b 2.3079(5) . . ?
H242b H243'a 1.7287(4) . . ?
H242b H243'b 1.8619(3) . . ?
H242b H25 2.2058(4) . . ?
H242c H242'a 1.7988(4) . . ?
H242c H242'c 2.2282(3) . . ?
H242c H243'c 1.7108(4) . . ?
H242c H25 2.2730(4) . . ?
H243a H243b 1.5512(4) . . ?
H243a H243c 1.5513(4) . . ?
H243a H243'a 1.3560(2) . . ?
H243a H243'b 1.5511(4) . . ?
H243a H244'a 1.7924(3) . . ?
H243a H244'c 2.0833(4) . . ?
H243b H243c 1.5513(3) . . ?
H243b H243'b 1.8104(3) . . ?
H243b H244'a 2.2466(3) . . ?
H243b H244'c 1.2765(2) . . ?
H243c H243'a 1.8845(3) . . ?
H243c H243'c 1.9861(3) . . ?
H244a H244b 1.5516(2) . . ?
H244a H244c 1.5515(4) . . ?
H244a H242'a 1.5509(2) . . ?
H244a H242'c 2.0466(4) . . ?
H244a H244'a 1.0749(2) . . ?
H244a H244'b 1.4634(4) . . ?
H244a H244'c 2.2778(4) . . ?
H244b H244c 1.5513(2) . . ?
H244b H242'a 1.6933(4) . . ?
H244b H242'b 2.0845(4) . . ?
H244b H244'a 2.3708(4) . . ?
H244b H244'b 1.5047(2) . . ?
H244c H242'c 2.2644(3) . . ?
H244c H244'a 1.5745(2) . . ?
H244c H244'c 1.4079(3) . . ?
H242'a H242'b 1.5513(4) . . ?
H242'a H242'c 1.5514(3) . . ?
H242'b H242'c 1.5515(2) . . ?
H242'c H244'b 2.2317(3) . . ?
H243'a H243'b 1.5540(2) . . ?
H243'a H243'c 1.5541(4) . . ?
H243'a H244'a 2.2771(3) . . ?
H243'b H243'c 1.5512(2) . . ?
H243'c H25 2.2517(4) . . ?
H244'a H244'b 1.5558(2) . . ?
H244'a H244'c 1.5555(3) . . ?
H244'b H244'c 1.5514(4) . . ?
H244'c H011a 2.2256(3) . '1 655' ?
H33 H343a 2.3363(5) . . ?
H33 H343c 2.2492(4) . . ?
H342a H342b 1.5513(3) . . ?
H342a H342c 1.5514(4) . . ?
H342b H342c 1.5513(3) . . ?
H343a H343b 1.5513(3) . . ?
H343a H343c 1.5513(3) . . ?
H343b H343c 1.5513(3) . . ?
H343b H344a 2.3983(5) . . ?
H343b H022a 2.3122(4) . '1 665' ?
H344a H344b 1.5514(2) . . ?
H344a H344c 1.5514(3) . . ?
H344b H344c 1.5514(3) . . ?
H344c H35 2.2625(4) . . ?
H41 H032c 2.37(10) . . ?
H43 H442b 2.3906(5) . . ?
H43 H444c 2.3271(4) . . ?
H442a H442b 1.5514(2) . . ?
H442a H442c 1.5514(3) . . ?
H442b H442c 1.5514(4) . . ?
H442b H444c 2.3994(5) . . ?
H443a H443b 1.5513(3) . . ?
H443a H443c 1.5513(3) . . ?
H443a H444a 2.3840(6) . . ?
H443b H443c 1.5514(3) . . ?
H443b H45 2.2120(5) . . ?
H443c H45 2.3120(4) . . ?
H444a H444b 1.5514(3) . . ?
H444a H444c 1.5514(3) . . ?
H444b H444c 1.5513(4) . . ?
H0 H011a 2.2434(5) . . ?
H0 H011b 2.1421(4) . . ?
H0 H022c 2.3482(3) . . ?
H011a H011b 1.5512(3) . . ?
H011a H012a 2.3437(4) . . ?
H011a H012c 2.2987(4) . . ?
H011b H012a 2.2935(4) . . ?
H011b H012b 2.3493(4) . . ?
H011b H022b 2.0980(3) . . ?
H012a H012b 1.5513(4) . . ?
H012a H012c 1.5512(2) . . ?
H012b H012c 1.5512(2) . . ?
H012b H021b 2.0938(5) . . ?
H021a H021b 1.5514(2) . . ?
H021a H022a 2.3337(4) . . ?
H021a H022c 2.2472(5) . . ?
H021a H032b 2.0645(4) . . ?
H021b H022a 2.2445(5) . . ?
H021b H022b 2.3371(5) . . ?
H022a H022b 1.5514(3) . . ?
H022a H022c 1.5514(3) . . ?
H022b H022c 1.5513(3) . . ?
H031a H031b 1.5514(3) . . ?
H031a H032a 2.3704(6) . . ?
H031a H032c 2.3569(4) . . ?
H031b H032a 2.3600(4) . . ?
H031b H032b 2.3672(4) . . ?
H032a H032b 1.5511(2) . . ?
H032a H032c 1.5512(4) . . ?
H032b H032c 1.5513(3) . . ?

loop_
_geom_hbond_atom_site_label_D
_geom_hbond_atom_site_label_H
_geom_hbond_atom_site_label_A
_geom_hbond_site_symmetry_D
_geom_hbond_site_symmetry_H
_geom_hbond_site_symmetry_A
_geom_hbond_distance_DH
_geom_hbond_distance_HA
_geom_hbond_distance_DA
_geom_hbond_angle_DHA
_geom_hbond_publ_flag
? ? ? ? ? ? ? ? ? ? ?

loop_
_geom_torsion_atom_site_label_1
_geom_torsion_atom_site_label_2
_geom_torsion_atom_site_label_3
_geom_torsion_atom_site_label_4
_geom_torsion_site_symmetry_1
_geom_torsion_site_symmetry_2
_geom_torsion_site_symmetry_3
_geom_torsion_site_symmetry_4
_geom_torsion
_geom_torsion_publ_flag
? ? ? ? ? ? ? ? ? ?
